data_2203661
loop_
_publ_author_name
'Kranholm, Louise B.'
'Bond, Andrew D.'
'McKenzie, Christine J.'

_publ_section_title
;
 [2-(<i>N,N</i>-Dimethylamino)-5-methylphenyl]-diphenylmethanol
;
_journal_issue 5
_journal_name_full 'Acta Crystallographica Section E'
_journal_page_first o846
_journal_page_last o847
_journal_paper_doi 10.1107/S1600536804009614
_journal_volume 60
_journal_year 2004
_chemical_formula_moiety 'C22 H23 N O'
_chemical_formula_sum 'C22 H23 N O'
_chemical_formula_weight 317.41
_chemical_name_common
;
 (2-(N,N-dimethylamino)-5-methylphenyl)-diphenylmethanol
;
_space_group_IT_number 14
_symmetry_cell_setting monoclinic
_symmetry_space_group_name_Hall '-P 2yn'
_symmetry_space_group_name_H-M 'P 1 21/n 1'
_atom_sites_solution_hydrogens geom
_atom_sites_solution_primary direct
_atom_sites_solution_secondary difmap
_cell_angle_alpha 90.00
_cell_angle_beta 98.5050(10)
_cell_angle_gamma 90.00
_cell_formula_units_Z 4
_cell_length_a 8.9287(4)
_cell_length_b 13.2618(6)
_cell_length_c 15.1880(8)
_cell_measurement_reflns_used 3897
_cell_measurement_temperature 180(2)
_cell_measurement_theta_max 28.10
_cell_measurement_theta_min 2.71
_cell_volume 1778.64(15)
_computing_cell_refinement 'SAINT (Bruker, 2003)'
_computing_data_collection 'APEX2 (Bruker-Nonius, 2003)'
_computing_data_reduction SAINT
_computing_molecular_graphics SHELXTL
_computing_publication_material SHELXTL
_computing_structure_refinement SHELXTL
_computing_structure_solution 'SHELXTL (Sheldrick, 2000)'
_diffrn_ambient_temperature 180(2)
_diffrn_measured_fraction_theta_full 0.982
_diffrn_measured_fraction_theta_max 0.982
_diffrn_measurement_device_type 'Bruker-Nonius X8APEX-II CCD'
_diffrn_measurement_method 'thin-slice \w and \f scans'
_diffrn_radiation_monochromator graphite
_diffrn_radiation_source 'fine-focus sealed tube'
_diffrn_radiation_type MoK\a
_diffrn_radiation_wavelength 0.7107
_diffrn_reflns_av_R_equivalents 0.0223
_diffrn_reflns_av_sigmaI/netI 0.0293
_diffrn_reflns_limit_h_max 11
_diffrn_reflns_limit_h_min -11
_diffrn_reflns_limit_k_max 9
_diffrn_reflns_limit_k_min -17
_diffrn_reflns_limit_l_max 20
_diffrn_reflns_limit_l_min -19
_diffrn_reflns_number 10423
_diffrn_reflns_theta_full 28.32
_diffrn_reflns_theta_max 28.32
_diffrn_reflns_theta_min 3.63
_diffrn_standards_number 0
_exptl_absorpt_coefficient_mu 0.072
_exptl_absorpt_correction_T_max 0.983
_exptl_absorpt_correction_T_min 0.820
_exptl_absorpt_correction_type multi-scan
_exptl_absorpt_process_details '(SADABS; Sheldrick, 2003)'
_exptl_crystal_colour colourless
_exptl_crystal_density_diffrn 1.185
_exptl_crystal_density_method 'not measured'
_exptl_crystal_description block
_exptl_crystal_F_000 680
_exptl_crystal_size_max 0.40
_exptl_crystal_size_mid 0.32
_exptl_crystal_size_min 0.24
_refine_diff_density_max 0.400
_refine_diff_density_min -0.435
_refine_ls_extinction_method none
_refine_ls_goodness_of_fit_ref 1.083
_refine_ls_hydrogen_treatment mixed
_refine_ls_matrix_type full
_refine_ls_number_parameters 224
_refine_ls_number_reflns 4347
_refine_ls_number_restraints 0
_refine_ls_restrained_S_all 1.083
_refine_ls_R_factor_all 0.0647
_refine_ls_R_factor_gt 0.0481
_refine_ls_shift/su_max <0.001
_refine_ls_shift/su_mean <0.001
_refine_ls_structure_factor_coef Fsqd
_refine_ls_weighting_details 'calc w = 1/[\s^2^(Fo^2^)+(0.0959P)^2^+0.1677P] where P = (Fo^2^+2Fc^2^)/3'
_refine_ls_weighting_scheme calc
_refine_ls_wR_factor_gt 0.1378
_refine_ls_wR_factor_ref 0.1528
_reflns_number_gt 3398
_reflns_number_total 4347
_reflns_threshold_expression I>2\s(I)
_cod_data_source_file su6094.cif
_cod_data_source_block I
_cod_original_sg_symbol_H-M 'P 21/n'
_cod_database_code 2203661
_cod_database_fobs_code 2203661

loop_
_symmetry_equiv_pos_as_xyz
'x, y, z'
'-x+1/2, y+1/2, -z+1/2'
'-x, -y, -z'
'x-1/2, -y-1/2, z-1/2'

loop_
_atom_site_label
_atom_site_fract_x
_atom_site_fract_y
_atom_site_fract_z
_atom_site_U_iso_or_equiv
_atom_site_adp_type
_atom_site_calc_flag
_atom_site_refinement_flags
_atom_site_occupancy
_atom_site_type_symbol
O1 0.38931(10) 0.81726(7) 0.62659(6) 0.0272(2) Uani d . 1 O
H1 0.378(2) 0.8612(15) 0.5828(13) 0.054(5) Uiso d . 1 H
N1 0.31447(13) 0.89368(8) 0.46350(7) 0.0304(3) Uani d . 1 N
C1 0.42034(13) 0.72588(9) 0.58201(7) 0.0217(3) Uani d . 1 C
C2 0.30159(12) 0.71174(9) 0.49798(8) 0.0218(3) Uani d . 1 C
C3 0.25531(13) 0.79298(9) 0.44134(8) 0.0248(3) Uani d . 1 C
C4 0.15215(14) 0.77723(10) 0.36436(8) 0.0295(3) Uani d . 1 C
H4A 0.1218 0.8325 0.3261 0.035 Uiso calc R 1 H
C5 0.09318(14) 0.68253(11) 0.34279(8) 0.0297(3) Uani d . 1 C
H5A 0.0225 0.6735 0.2902 0.036 Uiso calc R 1 H
C6 0.13664(13) 0.60051(10) 0.39754(8) 0.0271(3) Uani d . 1 C
C7 0.24059(13) 0.61659(9) 0.47461(8) 0.0250(3) Uani d . 1 C
H7A 0.2709 0.5609 0.5124 0.030 Uiso calc R 1 H
C8 0.07098(17) 0.49740(11) 0.37572(10) 0.0406(4) Uani d . 1 C
H8A 0.0438 0.4907 0.3111 0.061 Uiso calc R 1 H
H8B -0.0197 0.4884 0.4042 0.061 Uiso calc R 1 H
H8C 0.1460 0.4459 0.3977 0.061 Uiso calc R 1 H
C9 0.41020(13) 0.64096(9) 0.64927(8) 0.0240(3) Uani d . 1 C
C10 0.30374(14) 0.64756(11) 0.70746(9) 0.0331(3) Uani d . 1 C
H10A 0.2413 0.7057 0.7066 0.040 Uiso calc R 1 H
C11 0.28822(16) 0.57003(13) 0.76661(10) 0.0417(4) Uani d . 1 C
H11A 0.2155 0.5755 0.8061 0.050 Uiso calc R 1 H
C12 0.37795(18) 0.48448(12) 0.76862(9) 0.0411(4) Uani d . 1 C
H12A 0.3656 0.4309 0.8084 0.049 Uiso calc R 1 H
C13 0.48537(18) 0.47790(11) 0.71223(9) 0.0383(3) Uani d . 1 C
H13A 0.5486 0.4201 0.7140 0.046 Uiso calc R 1 H
C14 0.50145(15) 0.55569(10) 0.65277(8) 0.0306(3) Uani d . 1 C
H14A 0.5756 0.5504 0.6142 0.037 Uiso calc R 1 H
C15 0.58040(13) 0.73182(9) 0.55635(8) 0.0234(3) Uani d . 1 C
C16 0.61429(15) 0.69779(11) 0.47519(9) 0.0349(3) Uani d . 1 C
H16A 0.5365 0.6694 0.4330 0.042 Uiso calc R 1 H
C17 0.76104(16) 0.70478(13) 0.45488(10) 0.0421(4) Uani d . 1 C
H17A 0.7823 0.6819 0.3987 0.050 Uiso calc R 1 H
C18 0.87552(16) 0.74459(11) 0.51561(11) 0.0364(3) Uani d . 1 C
H18A 0.9754 0.7497 0.5015 0.044 Uiso calc R 1 H
C19 0.84369(15) 0.77699(10) 0.59721(10) 0.0352(3) Uani d . 1 C
H19A 0.9226 0.8034 0.6398 0.042 Uiso calc R 1 H
C20 0.69734(14) 0.77135(10) 0.61763(9) 0.0296(3) Uani d . 1 C
H20A 0.6768 0.7946 0.6738 0.036 Uiso calc R 1 H
C21 0.4060(2) 0.93088(13) 0.39773(11) 0.0504(4) Uani d . 1 C
H21A 0.4887 0.8835 0.3932 0.076 Uiso calc R 1 H
H21B 0.4482 0.9971 0.4164 0.076 Uiso calc R 1 H
H21C 0.3423 0.9370 0.3396 0.076 Uiso calc R 1 H
C22 0.19233(19) 0.96509(11) 0.47414(11) 0.0449(4) Uani d . 1 C
H22A 0.2364 1.0294 0.4968 0.067 Uiso calc R 1 H
H22B 0.1299 0.9375 0.5163 0.067 Uiso calc R 1 H
H22C 0.1293 0.9760 0.4164 0.067 Uiso calc R 1 H

loop_
_atom_site_aniso_label
_atom_site_aniso_U_11
_atom_site_aniso_U_22
_atom_site_aniso_U_33
_atom_site_aniso_U_12
_atom_site_aniso_U_13
_atom_site_aniso_U_23
O1 0.0298(5) 0.0270(5) 0.0246(5) 0.0029(3) 0.0035(3) -0.0044(4)
N1 0.0342(6) 0.0258(5) 0.0302(6) -0.0043(4) 0.0018(5) 0.0043(4)
C1 0.0197(5) 0.0244(6) 0.0204(6) 0.0002(4) 0.0016(4) -0.0027(4)
C2 0.0171(5) 0.0285(6) 0.0201(5) 0.0000(4) 0.0034(4) 0.0006(4)
C3 0.0223(6) 0.0289(6) 0.0237(6) -0.0017(4) 0.0048(4) 0.0018(5)
C4 0.0286(6) 0.0362(7) 0.0231(6) 0.0007(5) 0.0019(5) 0.0064(5)
C5 0.0243(6) 0.0421(7) 0.0216(6) -0.0022(5) -0.0001(5) 0.0003(5)
C6 0.0238(6) 0.0330(6) 0.0242(6) -0.0019(5) 0.0030(5) -0.0032(5)
C7 0.0246(6) 0.0267(6) 0.0235(6) 0.0009(5) 0.0024(4) 0.0001(5)
C8 0.0431(8) 0.0366(8) 0.0384(8) -0.0093(6) -0.0063(6) -0.0054(6)
C9 0.0219(5) 0.0296(6) 0.0192(5) -0.0035(4) -0.0018(4) -0.0004(5)
C10 0.0252(6) 0.0444(8) 0.0299(7) 0.0021(5) 0.0041(5) 0.0055(6)
C11 0.0349(7) 0.0596(9) 0.0316(7) -0.0058(7) 0.0076(6) 0.0104(7)
C12 0.0490(9) 0.0425(8) 0.0293(7) -0.0110(7) -0.0020(6) 0.0108(6)
C13 0.0514(8) 0.0309(7) 0.0303(7) 0.0011(6) -0.0019(6) 0.0033(5)
C14 0.0357(7) 0.0319(6) 0.0236(6) 0.0017(5) 0.0026(5) 0.0009(5)
C15 0.0218(6) 0.0242(6) 0.0242(6) 0.0003(4) 0.0029(4) 0.0014(4)
C16 0.0252(6) 0.0510(8) 0.0284(7) 0.0001(6) 0.0039(5) -0.0087(6)
C17 0.0326(7) 0.0605(10) 0.0353(8) 0.0047(7) 0.0122(6) -0.0055(7)
C18 0.0252(6) 0.0370(7) 0.0492(9) -0.0002(5) 0.0132(6) 0.0020(6)
C19 0.0238(6) 0.0345(7) 0.0459(8) -0.0053(5) 0.0010(6) -0.0054(6)
C20 0.0265(6) 0.0326(7) 0.0297(7) -0.0037(5) 0.0039(5) -0.0050(5)
C21 0.0576(10) 0.0476(9) 0.0474(9) -0.0206(8) 0.0124(8) 0.0076(7)
C22 0.0521(9) 0.0327(7) 0.0466(9) 0.0094(6) -0.0037(7) -0.0003(6)

loop_
_atom_type_symbol
_atom_type_description
_atom_type_scat_dispersion_real
_atom_type_scat_dispersion_imag
_atom_type_scat_source
C C 0.0033 0.0016 'International Tables Vol C Tables 4.2.6.8 and 6.1.1.4'
H H 0.0000 0.0000 'International Tables Vol C Tables 4.2.6.8 and 6.1.1.4'
N N 0.0061 0.0033 'International Tables Vol C Tables 4.2.6.8 and 6.1.1.4'
O O 0.0106 0.0060 'International Tables Vol C Tables 4.2.6.8 and 6.1.1.4'

loop_
_geom_angle_atom_site_label_1
_geom_angle_atom_site_label_2
_geom_angle_atom_site_label_3
_geom_angle
_geom_angle_publ_flag
C1 O1 H1 102.1(12) no
C3 N1 C21 111.76(11) no
C3 N1 C22 111.47(11) no
C21 N1 C22 110.80(12) no
O1 C1 C9 105.76(9) no
O1 C1 C15 109.14(9) no
C9 C1 C15 110.81(9) no
O1 C1 C2 109.60(9) no
C9 C1 C2 111.13(9) no
C15 C1 C2 110.29(9) no
C7 C2 C3 117.96(11) no
C7 C2 C1 120.85(10) no
C3 C2 C1 121.16(10) no
C4 C3 C2 119.87(11) no
C4 C3 N1 120.22(11) no
C2 C3 N1 119.90(11) no
C5 C4 C3 121.10(12) no
C5 C4 H4A 119.4 no
C3 C4 H4A 119.4 no
C4 C5 C6 120.44(11) no
C4 C5 H5A 119.8 no
C6 C5 H5A 119.8 no
C5 C6 C7 118.27(11) no
C5 C6 C8 120.95(12) no
C7 C6 C8 120.76(12) no
C6 C7 C2 122.35(11) no
C6 C7 H7A 118.8 no
C2 C7 H7A 118.8 no
C6 C8 H8A 109.5 no
C6 C8 H8B 109.5 no
H8A C8 H8B 109.5 no
C6 C8 H8C 109.5 no
H8A C8 H8C 109.5 no
H8B C8 H8C 109.5 no
C14 C9 C10 118.54(12) no
C14 C9 C1 122.10(11) no
C10 C9 C1 119.34(11) no
C11 C10 C9 120.51(13) no
C11 C10 H10A 119.7 no
C9 C10 H10A 119.7 no
C10 C11 C12 120.57(14) no
C10 C11 H11A 119.7 no
C12 C11 H11A 119.7 no
C13 C12 C11 119.37(13) no
C13 C12 H12A 120.3 no
C11 C12 H12A 120.3 no
C12 C13 C14 120.23(14) no
C12 C13 H13A 119.9 no
C14 C13 H13A 119.9 no
C9 C14 C13 120.76(13) no
C9 C14 H14A 119.6 no
C13 C14 H14A 119.6 no
C16 C15 C20 118.38(11) no
C16 C15 C1 122.78(11) no
C20 C15 C1 118.83(11) no
C15 C16 C17 120.73(13) no
C15 C16 H16A 119.6 no
C17 C16 H16A 119.6 no
C18 C17 C16 120.45(14) no
C18 C17 H17A 119.8 no
C16 C17 H17A 119.8 no
C17 C18 C19 119.32(13) no
C17 C18 H18A 120.3 no
C19 C18 H18A 120.3 no
C18 C19 C20 120.61(13) no
C18 C19 H19A 119.7 no
C20 C19 H19A 119.7 no
C19 C20 C15 120.50(12) no
C19 C20 H20A 119.8 no
C15 C20 H20A 119.8 no
N1 C21 H21A 109.5 no
N1 C21 H21B 109.5 no
H21A C21 H21B 109.5 no
N1 C21 H21C 109.5 no
H21A C21 H21C 109.5 no
H21B C21 H21C 109.5 no
N1 C22 H22A 109.5 no
N1 C22 H22B 109.5 no
H22A C22 H22B 109.5 no
N1 C22 H22C 109.5 no
H22A C22 H22C 109.5 no
H22B C22 H22C 109.5 no

loop_
_geom_bond_atom_site_label_1
_geom_bond_atom_site_label_2
_geom_bond_distance
_geom_bond_publ_flag
O1 C1 1.4350(14) no
O1 H1 0.88(2) no
N1 C3 1.4571(16) no
N1 C21 1.4666(19) no
N1 C22 1.4712(19) no
C1 C9 1.5322(16) no
C1 C15 1.5380(16) no
C1 C2 1.5452(15) no
C2 C7 1.3993(16) no
C2 C3 1.4022(16) no
C3 C4 1.3929(17) no
C4 C5 1.3823(19) no
C4 H4A 0.950 no
C5 C6 1.3892(18) no
C5 H5A 0.950 no
C6 C7 1.3985(17) no
C6 C8 1.5052(18) no
C7 H7A 0.950 no
C8 H8A 0.980 no
C8 H8B 0.980 no
C8 H8C 0.980 no
C9 C14 1.3902(18) no
C9 C10 1.3931(17) no
C10 C11 1.386(2) no
C10 H10A 0.950 no
C11 C12 1.387(2) no
C11 H11A 0.950 no
C12 C13 1.380(2) no
C12 H12A 0.950 no
C13 C14 1.3923(19) no
C13 H13A 0.950 no
C14 H14A 0.950 no
C15 C16 1.3874(18) no
C15 C20 1.3942(17) no
C16 C17 1.3929(19) no
C16 H16A 0.950 no
C17 C18 1.377(2) no
C17 H17A 0.950 no
C18 C19 1.381(2) no
C18 H18A 0.950 no
C19 C20 1.3890(18) no
C19 H19A 0.950 no
C20 H20A 0.950 no
C21 H21A 0.980 no
C21 H21B 0.980 no
C21 H21C 0.980 no
C22 H22A 0.980 no
C22 H22B 0.980 no
C22 H22C 0.980 no

loop_
_geom_hbond_atom_site_label_D
_geom_hbond_atom_site_label_H
_geom_hbond_atom_site_label_A
_geom_hbond_distance_DH
_geom_hbond_distance_HA
_geom_hbond_distance_DA
_geom_hbond_angle_DHA
_geom_hbond_publ_flag
O1 H1 N1 0.88(2) 1.87(2) 2.6683(14) 150.6(18) yes

loop_
_geom_torsion_atom_site_label_1
_geom_torsion_atom_site_label_2
_geom_torsion_atom_site_label_3
_geom_torsion_atom_site_label_4
_geom_torsion
_geom_torsion_publ_flag
O1 C1 C2 C7 -139.42(11) no
C9 C1 C2 C7 -22.89(14) no
C15 C1 C2 C7 100.40(12) no
O1 C1 C2 C3 42.67(14) no
C9 C1 C2 C3 159.19(11) no
C15 C1 C2 C3 -77.51(13) no
C7 C2 C3 C4 -0.29(17) no
C1 C2 C3 C4 177.68(10) no
C7 C2 C3 N1 179.30(10) no
C1 C2 C3 N1 -2.73(17) no
C21 N1 C3 C4 -64.79(16) no
C22 N1 C3 C4 59.80(15) no
C21 N1 C3 C2 115.62(14) no
C22 N1 C3 C2 -119.78(13) no
C2 C3 C4 C5 0.45(19) no
N1 C3 C4 C5 -179.13(11) no
C3 C4 C5 C6 -0.40(19) no
C4 C5 C6 C7 0.18(18) no
C4 C5 C6 C8 178.80(12) no
C5 C6 C7 C2 -0.03(18) no
C8 C6 C7 C2 -178.65(12) no
C3 C2 C7 C6 0.08(17) no
C1 C2 C7 C6 -177.89(10) no
O1 C1 C9 C14 -146.20(11) no
C15 C1 C9 C14 -28.05(15) no
C2 C1 C9 C14 94.94(13) no
O1 C1 C9 C10 35.51(14) no
C15 C1 C9 C10 153.66(11) no
C2 C1 C9 C10 -83.35(13) no
C14 C9 C10 C11 -0.84(19) no
C1 C9 C10 C11 177.51(12) no
C9 C10 C11 C12 -0.2(2) no
C10 C11 C12 C13 1.3(2) no
C11 C12 C13 C14 -1.2(2) no
C10 C9 C14 C13 0.92(18) no
C1 C9 C14 C13 -177.38(11) no
C12 C13 C14 C9 0.1(2) no
O1 C1 C15 C16 -138.96(12) no
C9 C1 C15 C16 104.97(13) no
C2 C1 C15 C16 -18.51(16) no
O1 C1 C15 C20 42.22(14) no
C9 C1 C15 C20 -73.85(14) no
C2 C1 C15 C20 162.67(11) no
C20 C15 C16 C17 -1.2(2) no
C1 C15 C16 C17 179.97(13) no
C15 C16 C17 C18 0.8(2) no
C16 C17 C18 C19 0.4(2) no
C17 C18 C19 C20 -1.2(2) no
C18 C19 C20 C15 0.7(2) no
C16 C15 C20 C19 0.5(2) no
C1 C15 C20 C19 179.35(11) no

loop_
_cod_related_entry_id
_cod_related_entry_database
_cod_related_entry_code
1 ChemSpider 4415544
